data_2204656
loop_
_publ_author_name
'Shi, Zheng-Wei'
'Li, Yi-Zhi'
'Li, Ying'
'Lu, Guo-Yuan'
'Liu, Shan-Hui'

_publ_section_title
;
 1,1',8,8'-Tetramethoxy-10,10'-bianthrone
;
_journal_issue 12
_journal_name_full 'Acta Crystallographica Section E'
_journal_page_first o2275
_journal_page_last o2277
_journal_paper_doi 10.1107/S1600536804028168
_journal_volume 60
_journal_year 2004
_chemical_formula_iupac 'C32 H26 O6'
_chemical_formula_moiety 'C32 H26 O6'
_chemical_formula_sum 'C32 H26 O6'
_chemical_formula_weight 506.53
_chemical_melting_point .232E-231
_chemical_name_common 1,1',8,8'-Tetramethoxy-10,10'-bianthrone
_chemical_name_systematic
;
1,1',8,8'-tetramethoxy-9,9'-bianthracene-10,10'(9H,9'H)-dione
;
_space_group_IT_number 2
_symmetry_cell_setting triclinic
_symmetry_space_group_name_Hall '-P 1'
_symmetry_space_group_name_H-M 'P -1'
_atom_sites_solution_hydrogens geom
_atom_sites_solution_primary direct
_atom_sites_solution_secondary difmap
_cell_angle_alpha 67.801(4)
_cell_angle_beta 74.187(4)
_cell_angle_gamma 85.328(5)
_cell_formula_units_Z 1
_cell_length_a 7.585(2)
_cell_length_b 8.443(2)
_cell_length_c 10.631(3)
_cell_measurement_reflns_used 523
_cell_measurement_temperature 293(2)
_cell_measurement_theta_max 25.93
_cell_measurement_theta_min 2.61
_cell_volume 606.3(3)
_computing_cell_refinement SMART
_computing_data_collection 'SMART (Bruker, 2000)'
_computing_data_reduction 'SAINT (Bruker, 2000)'
_computing_molecular_graphics SHELXTL
_computing_publication_material SHELXTL
_computing_structure_refinement SHELXTL
_computing_structure_solution 'SHELXTL (Bruker, 2000)'
_diffrn_ambient_temperature 293(2)
_diffrn_measured_fraction_theta_full 1.000
_diffrn_measured_fraction_theta_max 1.000
_diffrn_measurement_device_type 'Bruker SMART APEX CCD area-detector'
_diffrn_measurement_method '\f and \w'
_diffrn_radiation_monochromator graphite
_diffrn_radiation_source 'sealed tube'
_diffrn_radiation_type MoK\a
_diffrn_radiation_wavelength 0.71073
_diffrn_reflns_av_R_equivalents 0.0481
_diffrn_reflns_av_sigmaI/netI 0.0714
_diffrn_reflns_limit_h_max 9
_diffrn_reflns_limit_h_min -8
_diffrn_reflns_limit_k_max 10
_diffrn_reflns_limit_k_min -9
_diffrn_reflns_limit_l_max 13
_diffrn_reflns_limit_l_min -11
_diffrn_reflns_number 4784
_diffrn_reflns_theta_full 26.00
_diffrn_reflns_theta_max 26.00
_diffrn_reflns_theta_min 2.14
_diffrn_standards_decay_% 0
_diffrn_standards_interval_count 0
_diffrn_standards_interval_time 0
_diffrn_standards_number 0
_exptl_absorpt_coefficient_mu 0.096
_exptl_absorpt_correction_T_max 0.98
_exptl_absorpt_correction_T_min 0.97
_exptl_absorpt_correction_type multi-scan
_exptl_absorpt_process_details '(SADABS; Bruker, 2000)'
_exptl_crystal_colour white
_exptl_crystal_density_diffrn 1.387
_exptl_crystal_density_method 'not measured'
_exptl_crystal_description block
_exptl_crystal_F_000 266
_exptl_crystal_size_max 0.32
_exptl_crystal_size_mid 0.26
_exptl_crystal_size_min 0.24
_refine_diff_density_max 0.186
_refine_diff_density_min -0.187
_refine_ls_extinction_coef 0.027(4)
_refine_ls_extinction_expression Fc^*^=kFc[1+0.001xFc^2^\l^3^/sin(2\q)]^-1/4^
_refine_ls_extinction_method SHELXTL
_refine_ls_goodness_of_fit_ref 1.013
_refine_ls_hydrogen_treatment constr
_refine_ls_matrix_type full
_refine_ls_number_parameters 173
_refine_ls_number_reflns 2392
_refine_ls_number_restraints 0
_refine_ls_restrained_S_all 1.013
_refine_ls_R_factor_all 0.0737
_refine_ls_R_factor_gt 0.0590
_refine_ls_shift/su_max 0.038
_refine_ls_shift/su_mean 0.009
_refine_ls_structure_factor_coef Fsqd
_refine_ls_weighting_details 'calc w = 1/[\s^2^(Fo^2^)+(0.04P)^2^] where P = (Fo^2^+2Fc^2^)/3'
_refine_ls_weighting_scheme calc
_refine_ls_wR_factor_gt 0.1068
_refine_ls_wR_factor_ref 0.1154
_reflns_number_gt 1381
_reflns_number_total 2392
_reflns_threshold_expression I>2\s(I)
_cod_data_source_file cv6407.cif
_cod_data_source_block I
_cod_database_code 2204656
_cod_database_fobs_code 2204656

loop_
_symmetry_equiv_pos_as_xyz
'x, y, z'
'-x, -y, -z'

loop_
_atom_site_label
_atom_site_fract_x
_atom_site_fract_y
_atom_site_fract_z
_atom_site_U_iso_or_equiv
_atom_site_adp_type
_atom_site_calc_flag
_atom_site_refinement_flags
_atom_site_occupancy
_atom_site_type_symbol
O1 0.3711(3) -0.1898(2) 0.71932(18) 0.0679(5) Uani d . 1 O
O3 0.0207(2) 0.39447(16) 0.86225(15) 0.0494(4) Uani d . 1 O
O4 0.17835(19) -0.02600(18) 1.23353(13) 0.0483(4) Uani d . 1 O
C1 0.2722(2) -0.1191(2) 1.15674(18) 0.0371(4) Uani d . 1 C
C2 0.3197(3) -0.1023(2) 0.7915(2) 0.0435(5) Uani d . 1 C
C3 -0.0320(4) 0.5676(3) 0.8113(3) 0.0654(7) Uani d . 1 C
H3A -0.0948 0.5997 0.8893 0.098 Uiso calc R 1 H
H3B -0.1120 0.5804 0.7521 0.098 Uiso calc R 1 H
H3C 0.0751 0.6398 0.7580 0.098 Uiso calc R 1 H
C4 0.3386(2) -0.1581(2) 0.93691(19) 0.0378(4) Uani d . 1 C
C6 0.2385(2) -0.0762(2) 1.02504(17) 0.0320(4) Uani d . 1 C
C7 0.3934(3) -0.2462(2) 1.2007(2) 0.0483(5) Uani d . 1 C
H7A 0.4124 -0.2761 1.2896 0.058 Uiso calc R 1 H
C8 0.1539(2) 0.1518(2) 0.82388(17) 0.0328(4) Uani d . 1 C
C10 0.1113(2) 0.3233(2) 0.7672(2) 0.0408(4) Uani d . 1 C
C13 0.0951(2) 0.04904(19) 0.97971(16) 0.0295(3) Uani d . 1 C
H13A 0.0786 0.1279 1.0298 0.035 Uiso calc R 1 H
C14 0.4608(3) -0.2847(2) 0.9817(2) 0.0502(5) Uani d . 1 C
H14A 0.5254 -0.3396 0.9226 0.060 Uiso calc R 1 H
C17 0.2534(2) 0.0732(2) 0.73307(18) 0.0393(4) Uani d . 1 C
C18 0.4860(3) -0.3285(3) 1.1136(3) 0.0537(5) Uani d . 1 C
H18A 0.5664 -0.4147 1.1443 0.064 Uiso calc R 1 H
C21 0.2608(3) 0.3308(3) 0.5345(2) 0.0640(6) Uani d . 1 C
H21A 0.2950 0.3910 0.4378 0.077 Uiso calc R 1 H
C23 0.1979(4) -0.0634(4) 1.3697(2) 0.0661(7) Uani d . 1 C
H23A 0.1239 0.0121 1.4100 0.099 Uiso calc R 1 H
H23B 0.3241 -0.0481 1.3645 0.099 Uiso calc R 1 H
H23C 0.1591 -0.1798 1.4275 0.099 Uiso calc R 1 H
C29 0.3045(3) 0.1649(3) 0.5872(2) 0.0512(5) Uani d . 1 C
H29A 0.3685 0.1113 0.5269 0.061 Uiso calc R 1 H
C31 0.1653(3) 0.4128(3) 0.6233(2) 0.0597(6) Uani d . 1 C
H31A 0.1378 0.5278 0.5860 0.072 Uiso calc R 1 H

loop_
_atom_site_aniso_label
_atom_site_aniso_U_11
_atom_site_aniso_U_22
_atom_site_aniso_U_33
_atom_site_aniso_U_12
_atom_site_aniso_U_13
_atom_site_aniso_U_23
O1 0.0795(11) 0.0700(11) 0.0599(10) 0.0020(8) 0.0029(8) -0.0449(8)
O3 0.0604(9) 0.0333(7) 0.0491(8) 0.0056(6) -0.0112(7) -0.0122(5)
O4 0.0558(9) 0.0574(9) 0.0365(7) 0.0072(6) -0.0156(6) -0.0216(6)
C1 0.0350(9) 0.0354(8) 0.0408(9) -0.0068(7) -0.0086(7) -0.0135(7)
C2 0.0380(9) 0.0494(11) 0.0452(10) -0.0081(8) 0.0032(8) -0.0277(9)
C3 0.0799(16) 0.0333(10) 0.0829(17) 0.0113(10) -0.0308(14) -0.0169(11)
C4 0.0297(8) 0.0343(9) 0.0467(10) -0.0037(6) -0.0029(7) -0.0162(7)
C6 0.0299(8) 0.0284(8) 0.0338(8) -0.0059(6) -0.0030(6) -0.0097(6)
C7 0.0500(11) 0.0404(10) 0.0544(12) -0.0033(8) -0.0268(9) -0.0076(9)
C8 0.0291(8) 0.0365(8) 0.0306(8) -0.0082(6) -0.0036(6) -0.0112(6)
C10 0.0371(9) 0.0388(9) 0.0430(10) -0.0049(7) -0.0111(8) -0.0098(8)
C13 0.0329(8) 0.0279(7) 0.0279(8) -0.0001(6) -0.0068(6) -0.0112(6)
C14 0.0401(10) 0.0360(9) 0.0758(14) 0.0026(7) -0.0092(10) -0.0266(9)
C17 0.0313(8) 0.0521(11) 0.0342(9) -0.0105(8) -0.0026(7) -0.0174(8)
C18 0.0457(11) 0.0370(10) 0.0813(15) 0.0085(8) -0.0297(11) -0.0175(10)
C21 0.0675(14) 0.0776(16) 0.0296(10) -0.0153(12) -0.0089(10) 0.0000(10)
C23 0.0670(15) 0.0970(19) 0.0402(11) 0.0031(13) -0.0174(10) -0.0298(12)
C29 0.0465(11) 0.0751(14) 0.0320(9) -0.0120(10) -0.0041(8) -0.0215(9)
C31 0.0663(14) 0.0504(12) 0.0466(12) -0.0052(10) -0.0184(10) 0.0031(9)

loop_
_atom_type_symbol
_atom_type_description
_atom_type_scat_dispersion_real
_atom_type_scat_dispersion_imag
_atom_type_scat_source
O O 0.0106 0.0060 'International Tables Vol C Tables 4.2.6.8 and 6.1.1.4'
C C 0.0033 0.0016 'International Tables Vol C Tables 4.2.6.8 and 6.1.1.4'
H H 0.0000 0.0000 'International Tables Vol C Tables 4.2.6.8 and 6.1.1.4'

loop_
_geom_angle_atom_site_label_1
_geom_angle_atom_site_label_2
_geom_angle_atom_site_label_3
_geom_angle_site_symmetry_1
_geom_angle_site_symmetry_3
_geom_angle
C10 O3 C3 . . 118.67(17)
C1 O4 C23 . . 119.26(17)
O4 C1 C7 . . 124.64(17)
O4 C1 C6 . . 114.85(15)
C7 C1 C6 . . 120.50(17)
O1 C2 C17 . . 121.71(19)
O1 C2 C4 . . 122.1(2)
C17 C2 C4 . . 115.85(15)
O3 C3 H3A . . 109.5
O3 C3 H3B . . 109.5
H3A C3 H3B . . 109.5
O3 C3 H3C . . 109.5
H3A C3 H3C . . 109.5
H3B C3 H3C . . 109.5
C14 C4 C6 . . 120.91(18)
C14 C4 C2 . . 119.94(18)
C6 C4 C2 . . 119.08(16)
C4 C6 C1 . . 118.03(16)
C4 C6 C13 . . 120.09(15)
C1 C6 C13 . . 121.84(15)
C1 C7 C18 . . 120.22(19)
C1 C7 H7A . . 119.9
C18 C7 H7A . . 119.9
C10 C8 C17 . . 118.72(16)
C10 C8 C13 . . 121.95(15)
C17 C8 C13 . . 119.33(15)
O3 C10 C31 . . 123.91(19)
O3 C10 C8 . . 115.76(16)
C31 C10 C8 . . 120.29(19)
C6 C13 C8 . . 110.88(13)
C6 C13 C13 . 2_557 110.09(15)
C8 C13 C13 . 2_557 110.61(15)
C6 C13 H13A . . 108.4
C8 C13 H13A . . 108.4
C13 C13 H13A 2_557 . 108.4
C18 C14 C4 . . 119.7(2)
C18 C14 H14A . . 120.2
C4 C14 H14A . . 120.2
C8 C17 C29 . . 120.30(18)
C8 C17 C2 . . 119.77(16)
C29 C17 C2 . . 119.69(18)
C14 C18 C7 . . 120.58(19)
C14 C18 H18A . . 119.7
C7 C18 H18A . . 119.7
C29 C21 C31 . . 120.75(19)
C29 C21 H21A . . 119.6
C31 C21 H21A . . 119.6
O4 C23 H23A . . 109.5
O4 C23 H23B . . 109.5
H23A C23 H23B . . 109.5
O4 C23 H23C . . 109.5
H23A C23 H23C . . 109.5
H23B C23 H23C . . 109.5
C21 C29 C17 . . 119.9(2)
C21 C29 H29A . . 120.0
C17 C29 H29A . . 120.0
C21 C31 C10 . . 120.0(2)
C21 C31 H31A . . 120.0
C10 C31 H31A . . 120.0

loop_
_geom_bond_atom_site_label_1
_geom_bond_atom_site_label_2
_geom_bond_site_symmetry_2
_geom_bond_distance
O1 C2 . 1.227(2)
O3 C10 . 1.367(2)
O3 C3 . 1.419(2)
O4 C1 . 1.367(2)
O4 C23 . 1.407(2)
C1 C7 . 1.382(3)
C1 C6 . 1.397(2)
C2 C17 . 1.479(3)
C2 C4 . 1.480(3)
C3 H3A . 0.9600
C3 H3B . 0.9600
C3 H3C . 0.9600
C4 C14 . 1.387(3)
C4 C6 . 1.396(2)
C6 C13 . 1.499(2)
C7 C18 . 1.373(3)
C7 H7A . 0.9300
C8 C10 . 1.391(3)
C8 C17 . 1.396(2)
C8 C13 . 1.507(2)
C10 C31 . 1.383(3)
C13 C13 2_557 1.594(3)
C13 H13A . 0.9800
C14 C18 . 1.372(3)
C14 H14A . 0.9300
C17 C29 . 1.403(3)
C18 H18A . 0.9300
C21 C29 . 1.348(3)
C21 C31 . 1.391(4)
C21 H21A . 0.9300
C23 H23A . 0.9600
C23 H23B . 0.9600
C23 H23C . 0.9600
C29 H29A . 0.9300
C31 H31A . 0.9300
